data_7006818
loop_
_publ_author_name
'Li, Mingxue'
'Sun, Qiaozhen'
'Bai, Yan'
'Duan, Chunying'
'Zhang, Bingguang'
'Meng, Qingjin'

_publ_section_title
;
 Chiral aggregation and spontaneous resolution of thiosemicarbazone
 metal complexes.
;
_journal_issue 21
_journal_name_full 'Dalton transactions (Cambridge, England : 2003)'
_journal_page_first 2572
_journal_page_last 2578
_journal_paper_doi 10.1039/b514425f
_journal_year 2006
_chemical_formula_sum 'C14 H22 Cd Cl2 N10 O10 S2'
_chemical_formula_weight 737.84
_chemical_name_systematic
;
?
;
_space_group_IT_number 19
_symmetry_cell_setting orthorhombic
_symmetry_space_group_name_Hall 'P 2ac 2ab'
_symmetry_space_group_name_H-M 'P 21 21 21'
_atom_sites_solution_hydrogens geom
_atom_sites_solution_primary direct
_atom_sites_solution_secondary difmap
_audit_creation_method SHELXL-97
_cell_angle_alpha 90.00
_cell_angle_beta 90.00
_cell_angle_gamma 90.00
_cell_formula_units_Z 4
_cell_length_a 10.803(2)
_cell_length_b 10.815(2)
_cell_length_c 23.309(5)
_cell_measurement_reflns_used 916
_cell_measurement_temperature 293(2)
_cell_measurement_theta_max 20.87
_cell_measurement_theta_min 2.57
_cell_volume 2723.3(9)
_computing_cell_refinement 'Bruker SMART'
_computing_data_collection 'Bruker SMART'
_computing_data_reduction 'Bruker SAINT'
_computing_molecular_graphics 'Bruker SHELXTL'
_computing_publication_material 'Bruker SHELXTL'
_computing_structure_refinement 'Bruker SHELXTL'
_computing_structure_solution 'Bruker SHELXTL'
_diffrn_ambient_temperature 293(2)
_diffrn_measured_fraction_theta_full 0.999
_diffrn_measured_fraction_theta_max 0.999
_diffrn_measurement_device_type 'CCD area detector'
_diffrn_measurement_method 'phi and omega scans'
_diffrn_radiation_monochromator graphite
_diffrn_radiation_source 'fine-focus sealed tube'
_diffrn_radiation_type MoK\a
_diffrn_radiation_wavelength 0.71073
_diffrn_reflns_av_R_equivalents 0.0497
_diffrn_reflns_av_sigmaI/netI 0.0595
_diffrn_reflns_limit_h_max 6
_diffrn_reflns_limit_h_min -12
_diffrn_reflns_limit_k_max 12
_diffrn_reflns_limit_k_min -12
_diffrn_reflns_limit_l_max 27
_diffrn_reflns_limit_l_min -27
_diffrn_reflns_number 13375
_diffrn_reflns_theta_full 25.00
_diffrn_reflns_theta_max 25.00
_diffrn_reflns_theta_min 2.08
_exptl_absorpt_coefficient_mu 1.219
_exptl_absorpt_correction_T_max 0.7678
_exptl_absorpt_correction_T_min 0.6293
_exptl_absorpt_correction_type empirical
_exptl_absorpt_process_details SADABS
_exptl_crystal_colour pale-yellow
_exptl_crystal_density_diffrn 1.800
_exptl_crystal_density_method 'not measured'
_exptl_crystal_description block
_exptl_crystal_F_000 1480
_exptl_crystal_size_max 0.35
_exptl_crystal_size_mid 0.25
_exptl_crystal_size_min 0.25
_refine_diff_density_max 0.809
_refine_diff_density_min -0.462
_refine_diff_density_rms 0.112
_refine_ls_abs_structure_details 'Flack H D (1983), Acta Cryst. A39, 876-881'
_refine_ls_abs_structure_Flack -0.08(5)
_refine_ls_extinction_method none
_refine_ls_goodness_of_fit_ref 1.044
_refine_ls_hydrogen_treatment constr
_refine_ls_matrix_type full
_refine_ls_number_parameters 395
_refine_ls_number_reflns 4778
_refine_ls_number_restraints 223
_refine_ls_restrained_S_all 1.075
_refine_ls_R_factor_all 0.0592
_refine_ls_R_factor_gt 0.0521
_refine_ls_shift/su_max 0.024
_refine_ls_shift/su_mean 0.001
_refine_ls_structure_factor_coef Fsqd
_refine_ls_weighting_details 'calc w=1/[\s^2^(Fo^2^)+(0.0700P)^2^+0.0000P] where P=(Fo^2^+2Fc^2^)/3'
_refine_ls_weighting_scheme calc
_refine_ls_wR_factor_gt 0.1212
_refine_ls_wR_factor_ref 0.1247
_reflns_number_gt 4300
_reflns_number_total 4778
_reflns_threshold_expression >2sigma(I)
_cod_data_source_file b514425f.txt
_cod_data_source_block compound_5
_cod_depositor_comments
;
The following automatic conversions were performed:
'_symmetry_cell_setting' value 'Orthorhombic' changed to 'orthorhombic'
according to '/home/saulius/struct/CIF-dictionaries/cif_core.dic'
dictionary named 'cif_core.dic' version 2.4.1 from 2010-06-29.

Automatic conversion script
Id: cif_fix_enum 1527 2010-12-29 10:47:43Z saulius 
;
_cod_original_cell_volume 2723.2(9)
_cod_original_sg_symbol_H-M P2(1)2(1)2(1)
_cod_database_code 7006818

loop_
_symmetry_equiv_pos_as_xyz
'x, y, z'
'-x+1/2, -y, z+1/2'
'-x, y+1/2, -z+1/2'
'x+1/2, -y+1/2, -z'

loop_
_atom_site_label
_atom_site_type_symbol
_atom_site_fract_x
_atom_site_fract_y
_atom_site_fract_z
_atom_site_U_iso_or_equiv
_atom_site_adp_type
_atom_site_occupancy
_atom_site_symmetry_multiplicity
_atom_site_calc_flag
_atom_site_refinement_flags
_atom_site_disorder_assembly
_atom_site_disorder_group
Cd1 Cd 0.60364(3) 0.30590(3) 0.142021(14) 0.03454(8) Uani 1 1 d . . .
S1 S 0.37804(11) 0.30715(14) 0.10667(5) 0.0452(3) Uani 1 1 d . . .
S2 S 0.62789(14) 0.07890(12) 0.17148(5) 0.0467(4) Uani 1 1 d . . .
N1 N 0.2931(4) 0.4179(4) 0.01451(19) 0.0511(13) Uani 1 1 d . . .
H1A H 0.3004 0.4562 -0.0176 0.061 Uiso 1 1 calc R . .
H1B H 0.2208 0.4007 0.0277 0.061 Uiso 1 1 calc R . .
N2 N 0.5015(4) 0.4162(4) 0.01966(17) 0.0433(12) Uani 1 1 d . . .
H2A H 0.5032 0.4552 -0.0125 0.052 Uiso 1 1 calc RD . .
N3 N 0.6096(4) 0.3859(4) 0.04598(16) 0.0381(10) Uani 1 1 d . . .
N4 N 0.8053(4) 0.3227(4) 0.10561(17) 0.0401(11) Uani 1 1 d . . .
N5 N 1.0405(4) 0.3464(4) 0.0605(2) 0.0524(14) Uani 1 1 d . . .
N6 N 0.6699(4) -0.0019(4) 0.27433(17) 0.0456(12) Uani 1 1 d . . .
H6B H 0.6825 0.0061 0.3106 0.055 Uiso 1 1 calc R . .
H6C H 0.6669 -0.0744 0.2592 0.055 Uiso 1 1 calc R . .
N7 N 0.6616(4) 0.2047(4) 0.27041(16) 0.0411(11) Uani 1 1 d . . .
H7B H 0.6733 0.2064 0.3069 0.049 Uiso 1 1 calc RD . .
N8 N 0.6496(4) 0.3122(4) 0.24119(16) 0.0371(10) Uani 1 1 d . . .
N9 N 0.6234(4) 0.5123(4) 0.17708(16) 0.0401(11) Uani 1 1 d . . .
N10 N 0.6531(5) 0.7464(4) 0.2253(2) 0.0496(13) Uani 1 1 d . . .
C1 C 0.3918(5) 0.3858(4) 0.04330(19) 0.0391(12) Uani 1 1 d . . .
C2 C 0.7130(4) 0.4128(4) 0.02096(19) 0.0340(12) Uani 1 1 d . . .
C3 C 0.7258(5) 0.4733(6) -0.0352(2) 0.0542(17) Uani 1 1 d . . .
H3A H 0.6578 0.4500 -0.0594 0.081 Uiso 1 1 calc RD . .
H3B H 0.8022 0.4481 -0.0527 0.081 Uiso 1 1 calc R . .
H3C H 0.7259 0.5614 -0.0302 0.081 Uiso 1 1 calc R . .
C4 C 0.8230(5) 0.3699(5) 0.0546(2) 0.0412(14) Uani 1 1 d . . .
C5 C 0.9418(5) 0.3817(5) 0.0324(2) 0.0429(14) Uani 1 1 d . . .
H5A H 0.9516 0.4161 -0.0038 0.052 Uiso 1 1 calc R . .
C6 C 1.0239(5) 0.3035(7) 0.1127(3) 0.0621(17) Uani 1 1 d . . .
H6A H 1.0918 0.2829 0.1353 0.074 Uiso 1 1 calc R . .
C7 C 0.9045(5) 0.2891(5) 0.1340(2) 0.0554(15) Uani 1 1 d . . .
H7A H 0.8946 0.2540 0.1702 0.066 Uiso 1 1 calc R . .
C8 C 0.6554(5) 0.0943(5) 0.2428(2) 0.0377(13) Uani 1 1 d . . .
C9 C 0.6614(5) 0.4150(5) 0.2686(2) 0.0398(13) Uani 1 1 d . . .
C10 C 0.6912(7) 0.4255(5) 0.3302(2) 0.0639(19) Uani 1 1 d . . .
H10A H 0.6479 0.3625 0.3511 0.096 Uiso 1 1 calc RD . .
H10B H 0.6664 0.5054 0.3439 0.096 Uiso 1 1 calc R . .
H10C H 0.7788 0.4154 0.3356 0.096 Uiso 1 1 calc R . .
C11 C 0.6468(4) 0.5259(4) 0.2328(2) 0.0337(12) Uani 1 1 d . . .
C12 C 0.6627(5) 0.6459(4) 0.2564(2) 0.0425(14) Uani 1 1 d . . .
H12A H 0.6804 0.6534 0.2953 0.051 Uiso 1 1 calc R . .
C13 C 0.6309(6) 0.7299(5) 0.1698(3) 0.0558(18) Uani 1 1 d . . .
H13A H 0.6250 0.7985 0.1459 0.067 Uiso 1 1 calc R . .
C14 C 0.6163(6) 0.6121(5) 0.1466(2) 0.0573(16) Uani 1 1 d . . .
H14A H 0.6008 0.6049 0.1075 0.069 Uiso 1 1 calc R . .
Cl1 Cl 0.06015(18) 0.68880(17) -0.01324(7) 0.0856(6) Uani 1 1 d DU . .
O11 O -0.0094(7) 0.7968(6) -0.0246(3) 0.111(3) Uiso 0.65 1 d PDU A 1
O12 O 0.0313(8) 0.5962(6) -0.0534(3) 0.100(2) Uiso 0.65 1 d PDU A 1
O13 O 0.0638(8) 0.6466(7) 0.0434(2) 0.103(3) Uiso 0.65 1 d PDU A 1
O14 O 0.1880(6) 0.7256(9) -0.0261(4) 0.136(3) Uiso 0.65 1 d PDU A 1
O11' O -0.0361(8) 0.7403(11) -0.0491(4) 0.105(4) Uiso 0.35 1 d PDU A 2
O12' O 0.1562(8) 0.7724(10) -0.0053(7) 0.145(5) Uiso 0.35 1 d PDU A 2
O13' O -0.0073(10) 0.6631(12) 0.0389(3) 0.094(4) Uiso 0.35 1 d PDU A 2
O14' O 0.0944(10) 0.5794(7) -0.0438(4) 0.072(3) Uiso 0.35 1 d PDU A 2
Cl2' Cl 0.9878(4) 0.6314(5) 0.1959(2) 0.1614(19) Uani 0.50 1 d PDU B 2
O21' O 0.8860(7) 0.6248(14) 0.1588(4) 0.178(4) Uani 0.50 1 d PDU B 2
O23' O 0.9484(10) 0.6573(14) 0.2527(3) 0.188(4) Uani 0.50 1 d PDU B 2
O22' O 1.0689(9) 0.5297(8) 0.1894(7) 0.197(4) Uani 0.50 1 d PDU B 2
O24' O 1.0563(10) 0.7390(9) 0.1770(6) 0.212(5) Uani 0.50 1 d PDU B 2
Cl2 Cl 0.9980(5) 0.5548(6) 0.2470(2) 0.1742(19) Uani 0.50 1 d PDU C 1
O21 O 1.0838(8) 0.6510(8) 0.2338(6) 0.176(3) Uani 0.50 1 d PDU C 1
O22 O 0.9186(9) 0.5306(14) 0.2006(4) 0.181(3) Uani 0.50 1 d PDU C 1
O23 O 0.9299(10) 0.5891(14) 0.2971(4) 0.211(5) Uani 0.50 1 d PDU C 1
O24 O 1.0693(10) 0.4489(9) 0.2645(7) 0.230(5) Uani 0.50 1 d PDU C 1
O1W O 0.7137(6) 0.1432(5) 0.3869(2) 0.099(2) Uani 1 1 d . . .
H1WB H 0.7881 0.1607 0.3956 0.119 Uiso 1 1 d R . .
H1WA H 0.6641 0.1787 0.4100 0.119 Uiso 1 1 d R . .
O2W O 0.4182(6) 0.5480(6) -0.0771(2) 0.127(2) Uani 1 1 d . . .
H2WA H 0.4140 0.6169 -0.0596 0.153 Uiso 1 1 d R . .
H2WB H 0.4023 0.5770 -0.1102 0.153 Uiso 1 1 d R . .

loop_
_atom_site_aniso_label
_atom_site_aniso_U_11
_atom_site_aniso_U_22
_atom_site_aniso_U_33
_atom_site_aniso_U_23
_atom_site_aniso_U_13
_atom_site_aniso_U_12
Cd1 0.03777(16) 0.03339(15) 0.03246(14) 0.00050(16) 0.00051(16) -0.00268(18)
S1 0.0386(7) 0.0529(7) 0.0441(6) 0.0018(6) 0.0002(6) -0.0082(8)
S2 0.0661(10) 0.0332(6) 0.0406(6) -0.0035(5) -0.0016(7) 0.0011(7)
N1 0.027(2) 0.074(3) 0.052(2) 0.012(3) -0.0077(19) 0.005(2)
N2 0.044(2) 0.047(2) 0.039(2) 0.008(2) -0.004(2) -0.002(2)
N3 0.033(2) 0.042(2) 0.040(2) 0.0011(17) -0.001(2) -0.006(2)
N4 0.034(2) 0.046(2) 0.040(2) 0.005(2) -0.0033(18) -0.007(2)
N5 0.035(2) 0.054(3) 0.068(3) -0.003(2) 0.001(2) -0.003(2)
N6 0.076(3) 0.023(2) 0.037(2) 0.0042(17) -0.009(2) -0.005(2)
N7 0.061(2) 0.028(2) 0.035(2) -0.0040(19) 0.0003(19) -0.001(2)
N8 0.042(2) 0.0256(19) 0.044(2) 0.0052(19) -0.0016(18) 0.002(2)
N9 0.043(2) 0.037(2) 0.041(2) -0.0003(18) -0.001(2) -0.002(2)
N10 0.060(3) 0.026(2) 0.062(3) -0.001(2) 0.007(2) -0.001(2)
C1 0.047(3) 0.030(2) 0.040(2) -0.0047(19) 0.010(3) -0.008(3)
C2 0.029(2) 0.036(3) 0.037(2) -0.001(2) 0.000(2) -0.002(2)
C3 0.042(3) 0.072(4) 0.048(3) 0.019(3) 0.008(3) -0.001(3)
C4 0.044(3) 0.031(2) 0.048(3) -0.007(2) 0.005(2) -0.013(2)
C5 0.033(3) 0.043(3) 0.053(3) -0.003(2) 0.002(2) 0.003(2)
C6 0.044(3) 0.071(4) 0.071(4) 0.004(4) -0.006(3) -0.004(4)
C7 0.051(3) 0.061(3) 0.055(3) 0.015(3) 0.004(3) 0.004(3)
C8 0.039(3) 0.031(3) 0.043(3) 0.001(2) 0.003(2) -0.005(2)
C9 0.032(3) 0.035(3) 0.052(3) -0.009(2) 0.000(2) 0.001(2)
C10 0.110(5) 0.040(3) 0.042(3) -0.004(3) -0.018(3) 0.000(4)
C11 0.031(2) 0.029(2) 0.041(3) 0.005(2) 0.004(2) 0.002(2)
C12 0.051(3) 0.035(3) 0.041(3) -0.010(2) 0.000(3) 0.004(2)
C13 0.073(4) 0.030(3) 0.065(3) 0.000(2) 0.002(3) 0.004(3)
C14 0.079(4) 0.042(3) 0.051(3) -0.003(3) 0.003(4) -0.001(3)
Cl1 0.1229(14) 0.0640(9) 0.0699(9) 0.0142(9) -0.0160(10) -0.0205(11)
Cl2' 0.067(3) 0.213(4) 0.205(4) -0.076(3) 0.005(3) -0.022(3)
O21' 0.060(6) 0.257(9) 0.217(9) -0.085(8) 0.016(7) 0.001(7)
O23' 0.092(6) 0.236(7) 0.235(6) -0.074(6) -0.006(6) -0.028(6)
O22' 0.109(6) 0.233(7) 0.249(7) -0.076(6) -0.016(6) -0.008(6)
O24' 0.128(8) 0.258(10) 0.251(9) -0.079(9) 0.005(9) -0.051(8)
Cl2 0.071(2) 0.211(4) 0.241(4) -0.081(4) 0.002(3) -0.011(3)
O21 0.086(5) 0.213(7) 0.229(7) -0.082(6) -0.009(6) -0.044(6)
O22 0.081(6) 0.231(7) 0.232(7) -0.091(6) -0.013(6) -0.016(6)
O23 0.111(8) 0.267(10) 0.256(10) -0.083(9) 0.030(8) -0.042(9)
O24 0.114(8) 0.247(10) 0.329(10) -0.047(10) 0.002(9) -0.017(9)
O1W 0.155(5) 0.082(3) 0.062(3) 0.016(2) -0.026(3) -0.015(3)
O2W 0.115(4) 0.139(5) 0.127(4) 0.059(4) -0.040(4) 0.016(4)

loop_
_atom_type_symbol
_atom_type_description
_atom_type_scat_dispersion_real
_atom_type_scat_dispersion_imag
_atom_type_scat_source
C C 0.0033 0.0016 'International Tables Vol C Tables 4.2.6.8 and 6.1.1.4'
H H 0.0000 0.0000 'International Tables Vol C Tables 4.2.6.8 and 6.1.1.4'
N N 0.0061 0.0033 'International Tables Vol C Tables 4.2.6.8 and 6.1.1.4'
S S 0.1246 0.1234 'International Tables Vol C Tables 4.2.6.8 and 6.1.1.4'
Cl Cl 0.1484 0.1585 'International Tables Vol C Tables 4.2.6.8 and 6.1.1.4'
Cd Cd -0.8075 1.2024 'International Tables Vol C Tables 4.2.6.8 and 6.1.1.4'
O O 0.0106 0.0060 'International Tables Vol C Tables 4.2.6.8 and 6.1.1.4'

loop_
_geom_angle_atom_site_label_1
_geom_angle_atom_site_label_2
_geom_angle_atom_site_label_3
_geom_angle
_geom_angle_site_symmetry_1
_geom_angle_site_symmetry_3
_geom_angle_publ_flag
N4 Cd1 N8 99.01(13) . . ?
N4 Cd1 N9 88.17(15) . . ?
N8 Cd1 N9 67.63(14) . . ?
N4 Cd1 N3 67.03(14) . . ?
N8 Cd1 N3 153.54(14) . . ?
N9 Cd1 N3 88.85(13) . . ?
N4 Cd1 S2 94.38(11) . . ?
N8 Cd1 S2 75.19(11) . . ?
N9 Cd1 S2 142.66(10) . . ?
N3 Cd1 S2 126.32(10) . . ?
N4 Cd1 S1 139.79(10) . . ?
N8 Cd1 S1 120.77(10) . . ?
N9 Cd1 S1 100.94(11) . . ?
N3 Cd1 S1 74.03(10) . . ?
S2 Cd1 S1 100.82(5) . . ?
C1 S1 Cd1 101.34(19) . . ?
C8 S2 Cd1 100.74(18) . . ?
C1 N1 H1A 120.0 . . ?
C1 N1 H1B 120.0 . . ?
H1A N1 H1B 120.0 . . ?
C1 N2 N3 120.8(4) . . ?
C1 N2 H2A 119.6 . . ?
N3 N2 H2A 119.6 . . ?
C2 N3 N2 119.0(4) . . ?
C2 N3 Cd1 121.7(3) . . ?
N2 N3 Cd1 119.0(3) . . ?
C4 N4 C7 116.6(4) . . ?
C4 N4 Cd1 119.7(3) . . ?
C7 N4 Cd1 123.7(3) . . ?
C5 N5 C6 117.0(5) . . ?
C8 N6 H6B 120.0 . . ?
C8 N6 H6C 120.0 . . ?
H6B N6 H6C 120.0 . . ?
N8 N7 C8 120.8(4) . . ?
N8 N7 H7B 119.6 . . ?
C8 N7 H7B 119.6 . . ?
C9 N8 N7 118.8(4) . . ?
C9 N8 Cd1 122.0(3) . . ?
N7 N8 Cd1 119.2(3) . . ?
C14 N9 C11 117.0(4) . . ?
C14 N9 Cd1 126.0(3) . . ?
C11 N9 Cd1 117.0(3) . . ?
C12 N10 C13 116.2(4) . . ?
N1 C1 N2 116.3(4) . . ?
N1 C1 S1 120.3(4) . . ?
N2 C1 S1 123.4(4) . . ?
N3 C2 C3 125.7(4) . . ?
N3 C2 C4 112.3(4) . . ?
C3 C2 C4 121.9(4) . . ?
C2 C3 H3A 109.5 . . ?
C2 C3 H3B 109.5 . . ?
H3A C3 H3B 109.5 . . ?
C2 C3 H3C 109.5 . . ?
H3A C3 H3C 109.5 . . ?
H3B C3 H3C 109.5 . . ?
N4 C4 C5 120.6(5) . . ?
N4 C4 C2 118.8(4) . . ?
C5 C4 C2 120.7(4) . . ?
N5 C5 C4 122.7(5) . . ?
N5 C5 H5A 118.6 . . ?
C4 C5 H5A 118.6 . . ?
N5 C6 C7 119.8(5) . . ?
N5 C6 H6A 120.1 . . ?
C7 C6 H6A 120.1 . . ?
N4 C7 C6 123.1(5) . . ?
N4 C7 H7A 118.5 . . ?
C6 C7 H7A 118.5 . . ?
N6 C8 N7 115.8(4) . . ?
N6 C8 S2 120.2(4) . . ?
N7 C8 S2 124.0(4) . . ?
N8 C9 C11 114.3(4) . . ?
N8 C9 C10 124.8(5) . . ?
C11 C9 C10 120.9(4) . . ?
C9 C10 H10A 109.5 . . ?
C9 C10 H10B 109.5 . . ?
H10A C10 H10B 109.5 . . ?
C9 C10 H10C 109.5 . . ?
H10A C10 H10C 109.5 . . ?
H10B C10 H10C 109.5 . . ?
N9 C11 C12 120.1(4) . . ?
N9 C11 C9 119.0(4) . . ?
C12 C11 C9 120.9(4) . . ?
N10 C12 C11 122.3(5) . . ?
N10 C12 H12A 118.9 . . ?
C11 C12 H12A 118.9 . . ?
N10 C13 C14 121.4(5) . . ?
N10 C13 H13A 119.3 . . ?
C14 C13 H13A 119.3 . . ?
N9 C14 C13 122.9(5) . . ?
N9 C14 H14A 118.5 . . ?
C13 C14 H14A 118.5 . . ?
O12' Cl1 O13 93.7(7) . . ?
O12' Cl1 O12 135.9(7) . . ?
O13 Cl1 O12 113.7(4) . . ?
O12' Cl1 O11 83.4(6) . . ?
O13 Cl1 O11 117.5(5) . . ?
O12 Cl1 O11 110.3(5) . . ?
O12' Cl1 O14' 114.3(7) . . ?
O13 Cl1 O14' 101.1(5) . . ?
O12 Cl1 O14' 30.2(5) . . ?
O11 Cl1 O14' 136.7(5) . . ?
O12' Cl1 O13' 112.9(8) . . ?
O13 Cl1 O13' 32.5(5) . . ?
O12 Cl1 O13' 108.1(6) . . ?
O11 Cl1 O13' 92.8(6) . . ?
O14' Cl1 O13' 113.0(6) . . ?
O12' Cl1 O11' 111.4(7) . . ?
O13 Cl1 O11' 133.8(6) . . ?
O12 Cl1 O11' 74.4(6) . . ?
O11 Cl1 O11' 36.0(5) . . ?
O14' Cl1 O11' 102.5(6) . . ?
O13' Cl1 O11' 101.4(6) . . ?
O12' Cl1 O14 31.5(6) . . ?
O13 Cl1 O14 104.7(5) . . ?
O12 Cl1 O14 105.5(5) . . ?
O11 Cl1 O14 103.7(5) . . ?
O14' Cl1 O14 83.1(6) . . ?
O13' Cl1 O14 134.3(6) . . ?
O11' Cl1 O14 117.0(6) . . ?
O21' Cl2' O22' 112.4(8) . . ?
O21' Cl2' O23' 110.5(7) . . ?
O22' Cl2' O23' 116.1(8) . . ?
O21' Cl2' O24' 104.7(8) . . ?
O22' Cl2' O24' 106.0(7) . . ?
O23' Cl2' O24' 106.2(8) . . ?
O22 Cl2 O21 111.5(8) . . ?
O22 Cl2 O23 111.3(7) . . ?
O21 Cl2 O23 108.8(8) . . ?
O22 Cl2 O24 113.3(9) . . ?
O21 Cl2 O24 107.1(7) . . ?
O23 Cl2 O24 104.5(8) . . ?
H1WB O1W H1WA 110.3 . . ?
H2WA O2W H2WB 95.7 . . ?

loop_
_geom_bond_atom_site_label_1
_geom_bond_atom_site_label_2
_geom_bond_distance
_geom_bond_site_symmetry_2
_geom_bond_publ_flag
Cd1 N4 2.345(4) . ?
Cd1 N8 2.365(4) . ?
Cd1 N9 2.386(4) . ?
Cd1 N3 2.401(4) . ?
Cd1 S2 2.5627(14) . ?
Cd1 S1 2.5727(13) . ?
S1 C1 1.711(5) . ?
S2 C8 1.696(5) . ?
N1 C1 1.307(7) . ?
N1 H1A 0.8600 . ?
N1 H1B 0.8600 . ?
N2 C1 1.348(6) . ?
N2 N3 1.359(6) . ?
N2 H2A 0.8600 . ?
N3 C2 1.293(6) . ?
N4 C4 1.308(6) . ?
N4 C7 1.311(6) . ?
N5 C5 1.307(7) . ?
N5 C6 1.314(8) . ?
N6 C8 1.284(6) . ?
N6 H6B 0.8600 . ?
N6 H6C 0.8600 . ?
N7 N8 1.353(6) . ?
N7 C8 1.359(6) . ?
N7 H7B 0.8600 . ?
N8 C9 1.289(6) . ?
N9 C14 1.295(7) . ?
N9 C11 1.331(6) . ?
N10 C12 1.311(6) . ?
N10 C13 1.326(8) . ?
C2 C3 1.471(7) . ?
C2 C4 1.497(7) . ?
C3 H3A 0.9600 . ?
C3 H3B 0.9600 . ?
C3 H3C 0.9600 . ?
C4 C5 1.390(7) . ?
C5 H5A 0.9300 . ?
C6 C7 1.391(8) . ?
C6 H6A 0.9300 . ?
C7 H7A 0.9300 . ?
C9 C11 1.469(7) . ?
C9 C10 1.475(7) . ?
C10 H10A 0.9600 . ?
C10 H10B 0.9600 . ?
C10 H10C 0.9600 . ?
C11 C12 1.420(7) . ?
C12 H12A 0.9300 . ?
C13 C14 1.393(8) . ?
C13 H13A 0.9300 . ?
C14 H14A 0.9300 . ?
Cl1 O12' 1.389(7) . ?
Cl1 O13 1.397(6) . ?
Cl1 O12 1.406(6) . ?
Cl1 O11 1.414(6) . ?
Cl1 O14' 1.430(7) . ?
Cl1 O13' 1.444(7) . ?
Cl1 O11' 1.445(7) . ?
Cl1 O14 1.469(6) . ?
Cl2' O21' 1.401(7) . ?
Cl2' O22' 1.413(8) . ?
Cl2' O23' 1.419(7) . ?
Cl2' O24' 1.448(8) . ?
Cl2 O22 1.406(8) . ?
Cl2 O21 1.426(8) . ?
Cl2 O23 1.428(8) . ?
Cl2 O24 1.439(8) . ?
O1W H1WB 0.8500 . ?
O1W H1WA 0.8499 . ?
O2W H2WA 0.8500 . ?
O2W H2WB 0.8500 . ?
